data_2216355
loop_
_publ_author_name
'Lu-Ping Lv'
'Xiao-Jun Li'
'Wei-Wei Li'
'Wen-Bo Yu'
'Xian-Chao Hu'

_publ_section_title
;[(Amino)(5-amino-4-aminocarbonyl-1<i>H</i>-imidazol-3-ium-4-yl)methylene]oxonium
 5-amino-4-aminocarbonyl-1<i>H</i>-imidazolium sulfate hydrogen sulfate
;
_journal_coeditor_code CI2490
_journal_issue 12
_journal_name_full 'Acta Crystallographica Section E'
_journal_page_first o4662
_journal_page_last o4663
_journal_paper_doi 10.1107/S1600536807056590
_journal_volume 63
_journal_year 2007
_chemical_formula_iupac 'C4 H8 N4 O 2+, C4 H7 N4 O +, S O4 2-, H S O4 -'
_chemical_formula_moiety 'C4 H8 N4 O 2+, C4 H7 N4 O +, S O4 2-, H S O4 -'
_chemical_formula_sum 'C8 H16 N8 O10 S2'
_chemical_formula_weight 448.41
_chemical_name_systematic
;
[(Amino)(5-amino-4-aminocarbonyl-1H-imidazol-3-ium-4-yl)methylene]oxonium
5-amino-4-aminocarbonyl-1H-imidazolium sulfate hydrogen sulfate
;
_space_group_IT_number 2
_symmetry_cell_setting triclinic
_symmetry_space_group_name_Hall '-P 1'
_symmetry_space_group_name_H-M 'P -1'
_atom_sites_solution_hydrogens geom
_atom_sites_solution_primary direct
_atom_sites_solution_secondary difmap
_audit_creation_method SHELXL-97
_cell_angle_alpha 113.841(6)
_cell_angle_beta 92.660(5)
_cell_angle_gamma 92.220(5)
_cell_formula_units_Z 1
_cell_length_a 6.0731(16)
_cell_length_b 7.929(3)
_cell_length_c 9.257(3)
_cell_measurement_reflns_used 3859
_cell_measurement_temperature 223(2)
_cell_measurement_theta_max 25.3
_cell_measurement_theta_min 3.4
_cell_volume 406.5(2)
_computing_cell_refinement 'CrystalClear (Rigaku, 2001)'
_computing_data_collection 'CrystalClear (Rigaku, 2001)'
_computing_data_reduction 'CrystalStructure (Rigaku/MSC, 2004)'
_computing_molecular_graphics 'SHELXTL (Bruker, 1998)'
_computing_publication_material 'SHELXTL (Bruker, 1998)'
_computing_structure_refinement 'SHELXL97 (Sheldrick, 1997)'
_computing_structure_solution 'SHELXS97 (Sheldrick, 1997)'
_diffrn_ambient_temperature 223(2)
_diffrn_detector_area_resol_mean 7.31
_diffrn_measured_fraction_theta_full 0.985
_diffrn_measured_fraction_theta_max 0.985
_diffrn_measurement_device_type 'Rigaku Mercury'
_diffrn_measurement_method \w
_diffrn_radiation_monochromator graphite
_diffrn_radiation_source 'fine-focus sealed tube'
_diffrn_radiation_type MoK\a
_diffrn_radiation_wavelength 0.71070
_diffrn_reflns_av_R_equivalents 0.0172
_diffrn_reflns_av_sigmaI/netI 0.0207
_diffrn_reflns_limit_h_max 7
_diffrn_reflns_limit_h_min -7
_diffrn_reflns_limit_k_max 8
_diffrn_reflns_limit_k_min -9
_diffrn_reflns_limit_l_max 11
_diffrn_reflns_limit_l_min -11
_diffrn_reflns_number 3859
_diffrn_reflns_theta_full 25.34
_diffrn_reflns_theta_max 25.34
_diffrn_reflns_theta_min 3.36
_exptl_absorpt_coefficient_mu 0.405
_exptl_absorpt_correction_T_max 0.9125
_exptl_absorpt_correction_T_min 0.8230
_exptl_absorpt_correction_type multi-scan
_exptl_absorpt_process_details '(Jacobson, 1998)'
_exptl_crystal_colour colourless
_exptl_crystal_density_diffrn 1.832
_exptl_crystal_density_method 'not measured'
_exptl_crystal_description Block
_exptl_crystal_F_000 232
_exptl_crystal_size_max 0.50
_exptl_crystal_size_mid 0.45
_exptl_crystal_size_min 0.23
_refine_diff_density_max 0.247
_refine_diff_density_min -0.404
_refine_ls_extinction_method none
_refine_ls_goodness_of_fit_ref 1.100
_refine_ls_hydrogen_treatment mixed
_refine_ls_matrix_type full
_refine_ls_number_parameters 159
_refine_ls_number_reflns 1469
_refine_ls_number_restraints 1
_refine_ls_restrained_S_all 1.100
_refine_ls_R_factor_all 0.0322
_refine_ls_R_factor_gt 0.0297
_refine_ls_shift/su_max 0.001
_refine_ls_shift/su_mean <0.001
_refine_ls_structure_factor_coef Fsqd
_refine_ls_weighting_details 'calc w=1/[\s^2^(Fo^2^)+(0.0351P)^2^+0.2509P] where P=(Fo^2^+2Fc^2^)/3'
_refine_ls_weighting_scheme calc
_refine_ls_wR_factor_gt 0.0737
_refine_ls_wR_factor_ref 0.0752
_reflns_number_gt 1376
_reflns_number_total 1469
_reflns_threshold_expression I>2\s(I)
_cod_data_source_file ci2490.cif
_cod_data_source_block I
_cod_depositor_comments
;
The following automatic conversions were performed:
'_symmetry_cell_setting' value 'Triclinic' changed to 'triclinic'
according to '/home/saulius/struct/CIF-dictionaries/cif_core.dic'
dictionary named 'cif_core.dic' version 2.4.1 from 2010-06-29.

Automatic conversion script
Id: cif_fix_enum 1527 2010-12-29 10:47:43Z saulius 

The following automatic conversions were performed:

'_symmetry_cell_setting' value 'Triclinic' changed to 'triclinic'
according to /home/saulius/struct/CIF-dictionaries/cif_core.dic
dictionary named 'cif_core.dic' version 2.4.1 from 2010-06-29.

Automatic conversion script
Id: cif_fix_values 1715 2011-07-08 13:25:40Z adriana 
;
_cod_database_code 2216355
_cod_database_fobs_code 2216355

loop_
_symmetry_equiv_pos_as_xyz
'x, y, z'
'-x, -y, -z'

loop_
_atom_site_type_symbol
_atom_site_label
_atom_site_fract_x
_atom_site_fract_y
_atom_site_fract_z
_atom_site_U_iso_or_equiv
_atom_site_adp_type
_atom_site_calc_flag
_atom_site_refinement_flags
_atom_site_occupancy
O O1 0.8662(2) 0.59705(19) 0.58585(16) 0.0255(3) Uani d . 1
H H1O 0.959(10) 0.536(8) 0.525(8) 0.047(17) Uiso d P 0.50
N N1 0.3241(3) 0.8526(2) 0.82081(19) 0.0223(4) Uani d . 1
H H1 0.256(4) 0.864(4) 0.902(3) 0.048(8) Uiso d . 1
N N2 0.3694(2) 0.8362(2) 0.58551(19) 0.0195(3) Uani d . 1
H H2 0.335(4) 0.848(3) 0.499(3) 0.031(6) Uiso d . 1
N N3 0.7272(3) 0.6588(2) 0.38140(19) 0.0222(4) Uani d . 1
H H3A 0.617(4) 0.695(3) 0.337(3) 0.036(6) Uiso d . 1
H H3B 0.841(4) 0.616(3) 0.328(3) 0.031(6) Uiso d . 1
N N4 0.6298(3) 0.7035(2) 0.8699(2) 0.0266(4) Uani d . 1
H H4A 0.743(4) 0.642(3) 0.831(3) 0.037(7) Uiso d . 1
H H4B 0.574(4) 0.709(3) 0.957(3) 0.037(6) Uiso d . 1
C C1 0.5441(3) 0.7481(2) 0.6234(2) 0.0175(4) Uani d . 1
C C2 0.5134(3) 0.7603(2) 0.7755(2) 0.0180(4) Uani d . 1
C C3 0.2418(3) 0.8952(3) 0.7039(2) 0.0224(4) Uani d . 1
H H3 0.1126 0.9577 0.7065 0.027 Uiso calc R 1
C C4 0.7185(3) 0.6652(2) 0.5253(2) 0.0185(4) Uani d . 1
S S1 0.20015(7) 0.76780(6) 0.17903(5) 0.01807(16) Uani d . 1
O O2 0.4304(2) 0.72426(19) 0.15779(16) 0.0276(3) Uani d . 1
O O3 0.1683(2) 0.88383(18) 0.34502(14) 0.0238(3) Uani d . 1
O O4 0.0598(2) 0.58928(18) 0.14092(16) 0.0250(3) Uani d D 1
H H4O 0.037(11) 0.528(9) 0.045(4) 0.057(18) Uiso d PD 0.50
O O5 0.1189(2) 0.85258(19) 0.07560(15) 0.0265(3) Uani d . 1

loop_
_atom_site_aniso_label
_atom_site_aniso_U_11
_atom_site_aniso_U_22
_atom_site_aniso_U_33
_atom_site_aniso_U_12
_atom_site_aniso_U_13
_atom_site_aniso_U_23
O1 0.0224(7) 0.0334(8) 0.0223(7) 0.0122(6) 0.0052(6) 0.0118(6)
N1 0.0227(8) 0.0243(8) 0.0206(8) 0.0060(6) 0.0085(7) 0.0088(7)
N2 0.0203(8) 0.0213(8) 0.0186(8) 0.0042(6) 0.0014(6) 0.0096(6)
N3 0.0194(8) 0.0293(9) 0.0204(8) 0.0057(7) 0.0068(7) 0.0119(7)
N4 0.0301(9) 0.0341(10) 0.0205(9) 0.0121(8) 0.0068(7) 0.0148(8)
C1 0.0171(9) 0.0183(9) 0.0184(9) 0.0026(7) 0.0017(7) 0.0087(7)
C2 0.0187(8) 0.0158(8) 0.0190(9) 0.0008(7) 0.0025(7) 0.0065(7)
C3 0.0205(9) 0.0217(9) 0.0245(10) 0.0055(7) 0.0042(8) 0.0082(8)
C4 0.0179(9) 0.0170(9) 0.0196(9) -0.0010(7) 0.0015(7) 0.0067(7)
S1 0.0193(3) 0.0215(3) 0.0153(2) 0.00434(18) 0.00328(17) 0.00899(19)
O2 0.0208(7) 0.0379(8) 0.0298(8) 0.0085(6) 0.0068(6) 0.0185(6)
O3 0.0313(7) 0.0239(7) 0.0155(6) 0.0060(6) 0.0030(5) 0.0066(5)
O4 0.0301(7) 0.0245(7) 0.0190(7) -0.0029(6) 0.0026(6) 0.0077(6)
O5 0.0293(7) 0.0357(8) 0.0234(7) 0.0101(6) 0.0068(6) 0.0199(6)

loop_
_atom_type_symbol
_atom_type_description
_atom_type_scat_dispersion_real
_atom_type_scat_dispersion_imag
_atom_type_scat_source
C C 0.0033 0.0016 'International Tables Vol C Tables 4.2.6.8 and 6.1.1.4'
H H 0.0000 0.0000 'International Tables Vol C Tables 4.2.6.8 and 6.1.1.4'
N N 0.0061 0.0033 'International Tables Vol C Tables 4.2.6.8 and 6.1.1.4'
O O 0.0106 0.0060 'International Tables Vol C Tables 4.2.6.8 and 6.1.1.4'
S S 0.1246 0.1234 'International Tables Vol C Tables 4.2.6.8 and 6.1.1.4'

loop_
_geom_angle_atom_site_label_1
_geom_angle_atom_site_label_2
_geom_angle_atom_site_label_3
_geom_angle
_geom_angle_publ_flag
C4 O1 H1O 116(5) ?
C3 N1 C2 109.38(16) ?
C3 N1 H1 123.9(18) ?
C2 N1 H1 125.9(18) ?
C3 N2 C1 109.21(16) ?
C3 N2 H2 120.8(16) ?
C1 N2 H2 129.8(16) ?
C4 N3 H3A 121.1(16) ?
C4 N3 H3B 119.6(15) ?
H3A N3 H3B 119(2) ?
C2 N4 H4A 116.3(16) ?
C2 N4 H4B 118.8(16) ?
H4A N4 H4B 124(2) ?
C2 C1 N2 106.00(15) ?
C2 C1 C4 127.66(16) ?
N2 C1 C4 126.34(16) ?
N4 C2 N1 121.98(17) ?
N4 C2 C1 131.95(17) ?
N1 C2 C1 106.07(15) ?
N2 C3 N1 109.33(16) ?
N2 C3 H3 125.3 ?
N1 C3 H3 125.3 ?
O1 C4 N3 121.99(17) ?
O1 C4 C1 115.94(16) ?
N3 C4 C1 122.07(17) ?
O5 S1 O2 112.17(8) yes
O5 S1 O3 111.19(8) yes
O2 S1 O3 110.78(8) yes
O5 S1 O4 108.28(8) yes
O2 S1 O4 108.77(8) yes
O3 S1 O4 105.36(8) yes
S1 O4 H4O 112(5) ?

loop_
_geom_bond_atom_site_label_1
_geom_bond_atom_site_label_2
_geom_bond_distance
_geom_bond_publ_flag
O1 C4 1.283(2) yes
O1 H1O 0.84(5) ?
N1 C3 1.339(3) ?
N1 C2 1.377(2) ?
N1 H1 0.85(3) ?
N2 C3 1.309(2) ?
N2 C1 1.399(2) ?
N2 H2 0.86(2) ?
N3 C4 1.316(2) ?
N3 H3A 0.88(3) ?
N3 H3B 0.86(3) ?
N4 C2 1.324(2) ?
N4 H4A 0.87(3) ?
N4 H4B 0.87(3) ?
C1 C2 1.393(2) ?
C1 C4 1.429(2) ?
C3 H3 0.94 ?
S1 O5 1.4540(13) yes
S1 O2 1.4568(14) yes
S1 O3 1.4641(13) yes
S1 O4 1.5263(15) yes
O4 H4O 0.83(3) ?

loop_
_geom_hbond_atom_site_label_D
_geom_hbond_atom_site_label_H
_geom_hbond_atom_site_label_A
_geom_hbond_site_symmetry_A
_geom_hbond_distance_DH
_geom_hbond_distance_HA
_geom_hbond_distance_DA
_geom_hbond_angle_DHA
_geom_hbond_publ_flag
N1 H1 O5 1_556 0.85(3) 1.87(3) 2.718(2) 171(3) yes
N2 H2 O3 . 0.86(2) 1.83(2) 2.656(2) 160(2) yes
N2 H2 S1 . 0.86(2) 2.84(2) 3.668(2) 162(2) yes
N3 H3B O4 1_655 0.86(3) 2.18(3) 2.975(2) 152(2) yes
N3 H3A O2 . 0.88(3) 2.06(3) 2.898(2) 157(2) yes
N4 H4B O2 1_556 0.87(3) 2.05(3) 2.925(2) 178(2) yes
N4 H4A O4 2_666 0.87(3) 2.32(3) 3.020(2) 138(2) yes
N4 H4A O1 . 0.87(3) 2.31(3) 2.888(2) 124(2) yes
O1 H1O O1 2_766 0.84(5) 1.61(5) 2.448(3) 174(7) yes
O4 H4O O4 2_565 0.83(3) 1.65(3) 2.469(3) 169(7) yes
O4 H4O S1 2_565 0.83(3) 2.72(5) 3.424(2) 144(6) yes

loop_
_geom_torsion_atom_site_label_1
_geom_torsion_atom_site_label_2
_geom_torsion_atom_site_label_3
_geom_torsion_atom_site_label_4
_geom_torsion
C3 N2 C1 C2 -0.6(2)
C3 N2 C1 C4 -179.96(17)
C3 N1 C2 N4 179.34(17)
C3 N1 C2 C1 0.0(2)
N2 C1 C2 N4 -178.85(19)
C4 C1 C2 N4 0.5(3)
N2 C1 C2 N1 0.35(19)
C4 C1 C2 N1 179.67(17)
C1 N2 C3 N1 0.7(2)
C2 N1 C3 N2 -0.4(2)
C2 C1 C4 O1 -1.4(3)
N2 C1 C4 O1 177.80(16)
C2 C1 C4 N3 178.53(17)
N2 C1 C4 N3 -2.3(3)
